data_4344831
loop_
_publ_author_name
'Koppaka, Anjaneyulu'
'Yempally, Veeranna'
'Zhu, Lei'
'Fortman, George C.'
'Temprado, Manuel'
'Hoff, Carl D.'
'Captain, Burjor'

_publ_section_title
;
 Synthesis of [Pt(SnBu(t)3)(IBu(t))(\m-H)]2, a Coordinatively Unsaturated
 Dinuclear Compound which Fragments upon Addition of Small Molecules to
 Form Mononuclear Pt-Sn Complexes.
;
_journal_issue 1
_journal_name_full 'Inorganic chemistry'
_journal_page_first 307
_journal_paper_doi 10.1021/acs.inorgchem.5b02441
_journal_volume 55
_journal_year 2015
_chemical_formula_sum 'C36 H74 N2 O Pt Sn2'
_chemical_formula_weight 983.44
_chemical_name_systematic
; 
 ? 
;
_space_group_IT_number 19
_symmetry_cell_setting orthorhombic
_symmetry_space_group_name_Hall 'P 2ac 2ab'
_symmetry_space_group_name_H-M 'P 21 21 21'
_atom_sites_solution_hydrogens geom
_atom_sites_solution_primary direct
_atom_sites_solution_secondary difmap
_audit_creation_method SHELXL-97
_cell_angle_alpha 90.00
_cell_angle_beta 90.00
_cell_angle_gamma 90.00
_cell_formula_units_Z 4
_cell_length_a 11.9259(5)
_cell_length_b 13.9050(6)
_cell_length_c 26.0856(10)
_cell_measurement_reflns_used 9957
_cell_measurement_temperature 296(2)
_cell_measurement_theta_max 29.29
_cell_measurement_theta_min 2.25
_cell_volume 4325.8(3)
_computing_cell_refinement 'SAINT+  V7.46A (Bruker, 2007)'
_computing_data_collection 'APEX2 v2.2-0 (Bruker, 2007)'
_computing_data_reduction 'SAINT+  V7.46A (Bruker, 2007)'
_computing_molecular_graphics 'XSHELL v4.02 (Bruker, 2000)'
_computing_publication_material 'XCIF v6.12 (Bruker, 2001)'
_computing_structure_refinement 'SHELXL-97 (Sheldrick, 2008)'
_computing_structure_solution 'SHELXS-97 (Sheldrick, 2008)'
_diffrn_ambient_temperature 296(2)
_diffrn_measured_fraction_theta_full 0.997
_diffrn_measured_fraction_theta_max 0.997
_diffrn_measurement_device_type 'Bruker SMART APEX2 CCD diffractometer'
_diffrn_measurement_method 'omega scans'
_diffrn_radiation_monochromator graphite
_diffrn_radiation_source 'fine-focus sealed tube'
_diffrn_radiation_type MoK\a
_diffrn_radiation_wavelength 0.71073
_diffrn_reflns_av_R_equivalents 0.0443
_diffrn_reflns_av_sigmaI/netI 0.0443
_diffrn_reflns_limit_h_max 17
_diffrn_reflns_limit_h_min -17
_diffrn_reflns_limit_k_max 20
_diffrn_reflns_limit_k_min -20
_diffrn_reflns_limit_l_max 38
_diffrn_reflns_limit_l_min -37
_diffrn_reflns_number 56671
_diffrn_reflns_theta_full 32.00
_diffrn_reflns_theta_max 32.00
_diffrn_reflns_theta_min 1.56
_exptl_absorpt_coefficient_mu 4.397
_exptl_absorpt_correction_T_max 0.9172
_exptl_absorpt_correction_T_min 0.1778
_exptl_absorpt_correction_type multi-scan
_exptl_absorpt_process_details '(SADABS 2007/4 Bruker)'
_exptl_crystal_colour red
_exptl_crystal_density_diffrn 1.510
_exptl_crystal_density_method 'not measured'
_exptl_crystal_description plate
_exptl_crystal_F_000 1960
_exptl_crystal_size_max 0.60
_exptl_crystal_size_mid 0.24
_exptl_crystal_size_min 0.02
_refine_diff_density_max 1.271
_refine_diff_density_min -0.767
_refine_diff_density_rms 0.099
_refine_ls_abs_structure_details 'Flack H D (1983), Acta Cryst. A39, 876-881'
_refine_ls_abs_structure_Flack 0.491(3)
_refine_ls_extinction_method none
_refine_ls_goodness_of_fit_ref 1.005
_refine_ls_hydrogen_treatment constr
_refine_ls_matrix_type full
_refine_ls_number_parameters 404
_refine_ls_number_reflns 14953
_refine_ls_number_restraints 0
_refine_ls_restrained_S_all 1.005
_refine_ls_R_factor_all 0.0500
_refine_ls_R_factor_gt 0.0325
_refine_ls_shift/su_max 0.002
_refine_ls_shift/su_mean 0.000
_refine_ls_structure_factor_coef Fsqd
_refine_ls_weighting_details 'calc w=1/[\s^2^(Fo^2^)+(0.0288P)^2^+0.0000P] where P=(Fo^2^+2Fc^2^)/3'
_refine_ls_weighting_scheme calc
_refine_ls_wR_factor_gt 0.0629
_refine_ls_wR_factor_ref 0.0685
_reflns_number_gt 11995
_reflns_number_total 14953
_reflns_threshold_expression >2sigma(I)
_cod_data_source_file ic5b02441_si_002.cif
_cod_data_source_block collect_11
_cod_depositor_comments
;
The following automatic conversions were performed:

'_symmetry_cell_setting' value 'Orthorhombic' changed to
'orthorhombic' according to
/usr/data/users/saulius/crontab/automatic-downloads/current/ACS/lib/dictionaries/cif_core.dic
dictionary named 'cif_core.dic' version 2.4.2 from 2011-04-26.

Automatic conversion script
Id: cif_fix_values 4268 2015-11-12 08:31:59Z antanas 
;
_cod_original_sg_symbol_H-M P2(1)2(1)2(1)
_cod_database_code 4344831

loop_
_symmetry_equiv_pos_as_xyz
'x, y, z'
'-x+1/2, -y, z+1/2'
'-x, y+1/2, -z+1/2'
'x+1/2, -y+1/2, -z'

loop_
_atom_site_label
_atom_site_type_symbol
_atom_site_fract_x
_atom_site_fract_y
_atom_site_fract_z
_atom_site_U_iso_or_equiv
_atom_site_adp_type
_atom_site_occupancy
_atom_site_symmetry_multiplicity
_atom_site_calc_flag
_atom_site_refinement_flags
Pt1 Pt 0.710805(11) 0.897582(9) 0.117605(5) 0.03447(4) Uani 1 1 d .
Sn1 Sn 0.70932(2) 0.701688(15) 0.113457(8) 0.03454(5) Uani 1 1 d .
Sn2 Sn 0.72180(2) 1.086094(17) 0.089523(11) 0.04510(7) Uani 1 1 d .
N1 N 1.0370(2) 0.9008(3) 0.18460(11) 0.0402(7) Uani 1 1 d .
N2 N 0.8663(2) 0.9110(2) 0.21492(11) 0.0380(7) Uani 1 1 d .
C1 C 0.8533(3) 0.9031(3) 0.16165(13) 0.0350(7) Uani 1 1 d .
C2 C 0.9627(3) 0.8971(3) 0.14417(13) 0.0355(7) Uani 1 1 d .
H2 H 0.9831 0.8913 0.1099 0.043 Uiso 1 1 calc R
C3 C 0.9759(3) 0.9092(3) 0.22690(15) 0.0473(9) Uani 1 1 d .
H3 H 1.0047 0.9133 0.2600 0.057 Uiso 1 1 calc R
C4 C 1.1627(3) 0.8967(4) 0.18186(16) 0.0550(11) Uani 1 1 d .
C5 C 1.2102(5) 0.8709(7) 0.2317(3) 0.140(4) Uani 1 1 d .
H5A H 1.1689 0.8181 0.2459 0.210 Uiso 1 1 calc R
H5B H 1.2058 0.9251 0.2543 0.210 Uiso 1 1 calc R
H5C H 1.2873 0.8526 0.2274 0.210 Uiso 1 1 calc R
C6 C 1.1984(6) 0.9959(8) 0.1665(6) 0.222(7) Uani 1 1 d .
H6A H 1.2788 0.9996 0.1665 0.333 Uiso 1 1 calc R
H6B H 1.1687 1.0418 0.1904 0.333 Uiso 1 1 calc R
H6C H 1.1706 1.0098 0.1328 0.333 Uiso 1 1 calc R
C7 C 1.1956(5) 0.8283(8) 0.1422(3) 0.187(6) Uani 1 1 d .
H7A H 1.2760 0.8252 0.1404 0.280 Uiso 1 1 calc R
H7B H 1.1663 0.8489 0.1098 0.280 Uiso 1 1 calc R
H7C H 1.1663 0.7659 0.1505 0.280 Uiso 1 1 calc R
C8 C 0.7786(4) 0.9202(3) 0.25663(15) 0.0501(10) Uani 1 1 d .
C9 C 0.7890(9) 1.0130(7) 0.2810(4) 0.211(7) Uani 1 1 d .
H9A H 0.7517 1.0608 0.2606 0.316 Uiso 1 1 calc R
H9B H 0.8668 1.0294 0.2843 0.316 Uiso 1 1 calc R
H9C H 0.7552 1.0106 0.3144 0.316 Uiso 1 1 calc R
C10 C 0.8017(9) 0.8455(8) 0.2959(3) 0.195(6) Uani 1 1 d .
H10A H 0.8375 0.8746 0.3250 0.292 Uiso 1 1 calc R
H10B H 0.8502 0.7973 0.2817 0.292 Uiso 1 1 calc R
H10C H 0.7325 0.8163 0.3065 0.292 Uiso 1 1 calc R
C11 C 0.6646(5) 0.9074(9) 0.2371(3) 0.172(5) Uani 1 1 d .
H11A H 0.6138 0.8996 0.2654 0.257 Uiso 1 1 calc R
H11B H 0.6619 0.8513 0.2157 0.257 Uiso 1 1 calc R
H11C H 0.6433 0.9629 0.2175 0.257 Uiso 1 1 calc R
C12 C 0.5726(4) 0.8953(3) 0.0850(2) 0.0551(11) Uani 1 1 d .
C13 C 0.8671(4) 0.6262(3) 0.13929(17) 0.0460(10) Uani 1 1 d .
C14 C 0.9614(4) 0.6482(4) 0.1023(2) 0.0634(14) Uani 1 1 d .
H14A H 0.9701 0.7167 0.0992 0.095 Uiso 1 1 calc R
H14B H 0.9441 0.6215 0.0693 0.095 Uiso 1 1 calc R
H14C H 1.0299 0.6206 0.1148 0.095 Uiso 1 1 calc R
C15 C 0.8993(5) 0.6590(4) 0.19325(19) 0.0634(14) Uani 1 1 d .
H15A H 0.9616 0.6216 0.2053 0.095 Uiso 1 1 calc R
H15B H 0.8366 0.6504 0.2159 0.095 Uiso 1 1 calc R
H15C H 0.9199 0.7258 0.1925 0.095 Uiso 1 1 calc R
C16 C 0.8499(5) 0.5165(3) 0.1406(2) 0.0622(14) Uani 1 1 d .
H16A H 0.8285 0.4944 0.1071 0.093 Uiso 1 1 calc R
H16B H 0.7919 0.5010 0.1647 0.093 Uiso 1 1 calc R
H16C H 0.9185 0.4858 0.1507 0.093 Uiso 1 1 calc R
C17 C 0.5668(4) 0.6304(3) 0.1553(2) 0.0531(11) Uani 1 1 d .
C18 C 0.4638(5) 0.6944(4) 0.1509(3) 0.0859(19) Uani 1 1 d .
H18A H 0.4418 0.6992 0.1156 0.129 Uiso 1 1 calc R
H18B H 0.4810 0.7573 0.1639 0.129 Uiso 1 1 calc R
H18C H 0.4034 0.6671 0.1704 0.129 Uiso 1 1 calc R
C19 C 0.5950(5) 0.6165(5) 0.2120(2) 0.0845(17) Uani 1 1 d .
H19A H 0.5320 0.5884 0.2293 0.127 Uiso 1 1 calc R
H19B H 0.6122 0.6777 0.2272 0.127 Uiso 1 1 calc R
H19C H 0.6587 0.5747 0.2151 0.127 Uiso 1 1 calc R
C20 C 0.5384(5) 0.5321(4) 0.1323(3) 0.0784(18) Uani 1 1 d .
H20A H 0.4681 0.5100 0.1458 0.118 Uiso 1 1 calc R
H20B H 0.5963 0.4869 0.1408 0.118 Uiso 1 1 calc R
H20C H 0.5329 0.5377 0.0957 0.118 Uiso 1 1 calc R
C21 C 0.6920(4) 0.6627(3) 0.03042(16) 0.0508(11) Uani 1 1 d .
C22 C 0.7687(5) 0.7303(4) 0.00049(19) 0.0748(16) Uani 1 1 d .
H22A H 0.7682 0.7127 -0.0351 0.112 Uiso 1 1 calc R
H22B H 0.8437 0.7255 0.0136 0.112 Uiso 1 1 calc R
H22C H 0.7425 0.7952 0.0041 0.112 Uiso 1 1 calc R
C23 C 0.5723(5) 0.6783(4) 0.0125(2) 0.0733(16) Uani 1 1 d .
H23A H 0.5482 0.7418 0.0220 0.110 Uiso 1 1 calc R
H23B H 0.5242 0.6316 0.0283 0.110 Uiso 1 1 calc R
H23C H 0.5687 0.6714 -0.0241 0.110 Uiso 1 1 calc R
C24 C 0.7238(6) 0.5584(3) 0.01820(19) 0.0750(16) Uani 1 1 d .
H24A H 0.6761 0.5156 0.0371 0.113 Uiso 1 1 calc R
H24B H 0.8005 0.5474 0.0277 0.113 Uiso 1 1 calc R
H24C H 0.7147 0.5469 -0.0178 0.113 Uiso 1 1 calc R
C25 C 0.5805(4) 1.1778(3) 0.1199(3) 0.0667(14) Uani 1 1 d .
C26 C 0.5571(6) 1.2648(4) 0.0854(3) 0.091(2) Uani 1 1 d .
H26A H 0.4920 1.2982 0.0976 0.136 Uiso 1 1 calc R
H26B H 0.5442 1.2433 0.0509 0.136 Uiso 1 1 calc R
H26C H 0.6205 1.3073 0.0860 0.136 Uiso 1 1 calc R
C27 C 0.6085(6) 1.2147(5) 0.1729(2) 0.097(2) Uani 1 1 d .
H27A H 0.5454 1.2493 0.1865 0.145 Uiso 1 1 calc R
H27B H 0.6722 1.2567 0.1710 0.145 Uiso 1 1 calc R
H27C H 0.6256 1.1613 0.1950 0.145 Uiso 1 1 calc R
C28 C 0.4749(4) 1.1154(4) 0.1232(3) 0.104(3) Uani 1 1 d .
H28A H 0.4906 1.0591 0.1432 0.155 Uiso 1 1 calc R
H28B H 0.4523 1.0966 0.0893 0.155 Uiso 1 1 calc R
H28C H 0.4157 1.1514 0.1391 0.155 Uiso 1 1 calc R
C29 C 0.8804(4) 1.1661(3) 0.1082(2) 0.0648(14) Uani 1 1 d .
C30 C 0.9773(5) 1.1287(4) 0.0751(3) 0.098(2) Uani 1 1 d .
H30A H 0.9626 1.1430 0.0398 0.147 Uiso 1 1 calc R
H30B H 0.9843 1.0604 0.0795 0.147 Uiso 1 1 calc R
H30C H 1.0458 1.1594 0.0854 0.147 Uiso 1 1 calc R
C31 C 0.8680(6) 1.2740(4) 0.0985(3) 0.103(2) Uani 1 1 d .
H31A H 0.9386 1.3053 0.1042 0.155 Uiso 1 1 calc R
H31B H 0.8129 1.3001 0.1215 0.155 Uiso 1 1 calc R
H31C H 0.8446 1.2845 0.0638 0.155 Uiso 1 1 calc R
C32 C 0.9102(5) 1.1537(4) 0.1658(3) 0.091(2) Uani 1 1 d .
H32A H 0.9805 1.1847 0.1728 0.136 Uiso 1 1 calc R
H32B H 0.9159 1.0865 0.1738 0.136 Uiso 1 1 calc R
H32C H 0.8526 1.1824 0.1865 0.136 Uiso 1 1 calc R
C33 C 0.7107(6) 1.0886(3) 0.0039(2) 0.0737(14) Uani 1 1 d .
C34 C 0.7446(7) 1.1845(4) -0.0196(2) 0.098(2) Uani 1 1 d .
H34A H 0.7483 1.1782 -0.0562 0.147 Uiso 1 1 calc R
H34B H 0.8167 1.2032 -0.0067 0.147 Uiso 1 1 calc R
H34C H 0.6901 1.2325 -0.0108 0.147 Uiso 1 1 calc R
C35 C 0.5949(7) 1.0631(6) -0.0135(3) 0.121(3) Uani 1 1 d .
H35A H 0.5413 1.1022 0.0044 0.181 Uiso 1 1 calc R
H35B H 0.5806 0.9965 -0.0063 0.181 Uiso 1 1 calc R
H35C H 0.5885 1.0742 -0.0497 0.181 Uiso 1 1 calc R
C36 C 0.7958(10) 1.0131(5) -0.0179(3) 0.123(3) Uani 1 1 d .
H36A H 0.7889 0.9540 0.0008 0.184 Uiso 1 1 calc R
H36B H 0.8708 1.0374 -0.0144 0.184 Uiso 1 1 calc R
H36C H 0.7799 1.0017 -0.0535 0.184 Uiso 1 1 calc R
O1 O 0.4830(3) 0.8936(3) 0.06996(19) 0.0908(13) Uani 1 1 d .

loop_
_atom_site_aniso_label
_atom_site_aniso_U_11
_atom_site_aniso_U_22
_atom_site_aniso_U_33
_atom_site_aniso_U_23
_atom_site_aniso_U_13
_atom_site_aniso_U_12
Pt1 0.03009(6) 0.02770(6) 0.04563(7) -0.00010(6) -0.00265(7) 0.00046(6)
Sn1 0.03499(11) 0.02793(10) 0.04069(12) 0.00005(11) -0.00080(13) -0.00029(11)
Sn2 0.04449(14) 0.02820(11) 0.06261(16) 0.00327(11) 0.00123(13) 0.00164(12)
N1 0.0287(13) 0.0522(19) 0.0397(16) -0.0096(16) -0.0017(11) -0.0014(16)
N2 0.0336(14) 0.0432(18) 0.0374(15) -0.0061(14) 0.0042(12) -0.0011(15)
C1 0.0326(16) 0.0273(16) 0.0450(19) -0.0022(16) -0.0001(14) 0.0007(16)
C2 0.0319(16) 0.0394(18) 0.0353(18) -0.0046(17) 0.0044(13) -0.0010(17)
C3 0.042(2) 0.062(3) 0.0383(19) -0.013(2) -0.0061(16) 0.005(2)
C4 0.0303(18) 0.084(3) 0.050(2) -0.008(3) -0.0003(16) 0.003(2)
C5 0.045(3) 0.287(12) 0.089(4) 0.026(6) -0.009(3) 0.035(6)
C6 0.040(4) 0.198(10) 0.43(2) 0.148(12) 0.005(8) -0.030(5)
C7 0.045(4) 0.351(15) 0.163(7) -0.164(9) -0.012(4) 0.056(6)
C8 0.042(2) 0.064(3) 0.044(2) -0.0173(19) 0.0108(18) 0.003(2)
C9 0.171(10) 0.186(9) 0.275(13) -0.166(9) 0.170(10) -0.091(8)
C10 0.159(9) 0.314(14) 0.112(6) 0.124(8) 0.089(6) 0.139(9)
C11 0.067(4) 0.342(15) 0.106(6) -0.110(8) 0.040(4) -0.047(7)
C12 0.046(2) 0.0327(19) 0.086(3) 0.004(2) -0.017(2) 0.0012(19)
C13 0.054(2) 0.0325(19) 0.052(2) -0.0015(16) -0.005(2) 0.0141(17)
C14 0.049(3) 0.059(3) 0.082(4) -0.016(2) 0.002(2) 0.014(2)
C15 0.068(3) 0.056(3) 0.066(3) 0.003(2) -0.019(3) 0.021(2)
C16 0.081(4) 0.041(2) 0.064(3) 0.000(2) -0.011(3) 0.014(2)
C17 0.042(2) 0.043(2) 0.074(3) 0.006(2) 0.009(2) -0.0093(18)
C18 0.048(3) 0.069(3) 0.140(6) 0.014(4) 0.028(3) 0.002(3)
C19 0.097(4) 0.086(4) 0.070(4) 0.014(3) 0.022(3) -0.019(4)
C20 0.074(4) 0.050(3) 0.111(5) -0.002(3) 0.018(3) -0.027(3)
C21 0.056(3) 0.049(2) 0.048(2) -0.0064(18) -0.002(2) 0.002(2)
C22 0.091(4) 0.080(3) 0.053(3) -0.004(3) 0.011(3) -0.008(3)
C23 0.070(4) 0.094(4) 0.056(3) -0.010(3) -0.022(3) 0.007(3)
C24 0.108(5) 0.055(3) 0.062(3) -0.021(2) -0.010(3) -0.005(3)
C25 0.060(3) 0.044(2) 0.097(4) -0.003(3) 0.000(3) 0.015(2)
C26 0.087(4) 0.053(3) 0.132(6) 0.007(4) -0.009(4) 0.029(3)
C27 0.095(5) 0.094(5) 0.101(5) -0.017(4) 0.023(4) 0.030(4)
C28 0.053(3) 0.070(4) 0.188(8) -0.013(5) 0.030(4) 0.011(3)
C29 0.057(3) 0.036(2) 0.102(4) 0.013(2) 0.000(3) -0.010(2)
C30 0.063(4) 0.088(4) 0.141(6) 0.036(4) 0.026(4) -0.012(3)
C31 0.087(4) 0.038(3) 0.185(8) 0.015(4) -0.004(5) -0.018(3)
C32 0.079(4) 0.058(3) 0.136(6) -0.003(4) -0.024(4) -0.026(3)
C33 0.104(4) 0.046(3) 0.071(3) 0.005(2) 0.005(3) 0.010(4)
C34 0.121(6) 0.082(4) 0.093(4) 0.038(3) 0.010(4) 0.002(4)
C35 0.161(8) 0.125(7) 0.076(4) 0.009(4) -0.045(5) -0.033(6)
C36 0.198(10) 0.096(5) 0.074(4) -0.001(4) 0.022(6) 0.041(6)
O1 0.0523(19) 0.072(2) 0.148(4) 0.005(3) -0.048(2) -0.001(2)

loop_
_atom_type_symbol
_atom_type_description
_atom_type_scat_dispersion_real
_atom_type_scat_dispersion_imag
_atom_type_scat_source
C C 0.0033 0.0016 'International Tables Vol C Tables 4.2.6.8 and 6.1.1.4'
H H 0.0000 0.0000 'International Tables Vol C Tables 4.2.6.8 and 6.1.1.4'
N N 0.0061 0.0033 'International Tables Vol C Tables 4.2.6.8 and 6.1.1.4'
O O 0.0106 0.0060 'International Tables Vol C Tables 4.2.6.8 and 6.1.1.4'
Sn Sn -0.6537 1.4246 'International Tables Vol C Tables 4.2.6.8 and 6.1.1.4'
Pt Pt -1.7033 8.3905 'International Tables Vol C Tables 4.2.6.8 and 6.1.1.4'

loop_
_geom_angle_atom_site_label_1
_geom_angle_atom_site_label_2
_geom_angle_atom_site_label_3
_geom_angle
C12 Pt1 C1 173.13(19)
C12 Pt1 Sn2 86.35(13)
C1 Pt1 Sn2 94.28(10)
C12 Pt1 Sn1 87.63(13)
C1 Pt1 Sn1 93.72(10)
Sn2 Pt1 Sn1 161.961(10)
C21 Sn1 C17 107.03(18)
C21 Sn1 C13 104.62(16)
C17 Sn1 C13 106.27(16)
C21 Sn1 Pt1 106.29(11)
C17 Sn1 Pt1 115.19(12)
C13 Sn1 Pt1 116.57(11)
C33 Sn2 C29 105.0(2)
C33 Sn2 C25 107.3(2)
C29 Sn2 C25 105.80(19)
C33 Sn2 Pt1 106.28(12)
C29 Sn2 Pt1 117.27(12)
C25 Sn2 Pt1 114.43(14)
C3 N1 C2 106.6(3)
C3 N1 C4 126.2(3)
C2 N1 C4 127.2(3)
C3 N2 C1 109.6(3)
C3 N2 C8 120.4(3)
C1 N2 C8 130.0(3)
C2 C1 N2 103.2(3)
C2 C1 Pt1 126.4(3)
N2 C1 Pt1 130.4(2)
N1 C2 C1 110.6(3)
N1 C3 N2 110.0(3)
C7 C4 C5 111.4(6)
C7 C4 C6 109.5(8)
C5 C4 C6 110.7(7)
C7 C4 N1 109.1(4)
C5 C4 N1 110.8(4)
C6 C4 N1 105.2(5)
C9 C8 C11 110.0(7)
C9 C8 C10 107.8(7)
C11 C8 C10 109.1(7)
C9 C8 N2 109.5(4)
C11 C8 N2 112.4(4)
C10 C8 N2 107.9(4)
O1 C12 Pt1 172.9(5)
C14 C13 C15 109.9(4)
C14 C13 C16 108.3(4)
C15 C13 C16 108.0(4)
C14 C13 Sn1 109.5(3)
C15 C13 Sn1 110.2(3)
C16 C13 Sn1 110.8(3)
C18 C17 C19 109.0(5)
C18 C17 C20 108.3(4)
C19 C17 C20 108.4(4)
C18 C17 Sn1 108.4(3)
C19 C17 Sn1 111.0(3)
C20 C17 Sn1 111.7(4)
C23 C21 C22 108.6(4)
C23 C21 C24 107.7(5)
C22 C21 C24 109.2(4)
C23 C21 Sn1 110.4(3)
C22 C21 Sn1 106.9(3)
C24 C21 Sn1 114.0(3)
C27 C25 C28 108.7(6)
C27 C25 C26 108.1(5)
C28 C25 C26 109.3(5)
C27 C25 Sn2 110.3(4)
C28 C25 Sn2 108.2(3)
C26 C25 Sn2 112.1(4)
C31 C29 C30 108.2(5)
C31 C29 C32 106.9(5)
C30 C29 C32 109.5(5)
C31 C29 Sn2 111.6(4)
C30 C29 Sn2 110.2(4)
C32 C29 Sn2 110.4(3)
C35 C33 C34 109.3(6)
C35 C33 C36 109.2(6)
C34 C33 C36 105.6(6)
C35 C33 Sn2 110.7(4)
C34 C33 Sn2 113.6(4)
C36 C33 Sn2 108.3(4)

loop_
_geom_bond_atom_site_label_1
_geom_bond_atom_site_label_2
_geom_bond_distance
Pt1 C12 1.855(4)
Pt1 C1 2.053(3)
Pt1 Sn2 2.7248(3)
Pt1 Sn1 2.7261(3)
Sn1 C21 2.242(4)
Sn1 C17 2.250(4)
Sn1 C13 2.258(4)
Sn2 C33 2.238(5)
Sn2 C29 2.247(5)
Sn2 C25 2.257(5)
N1 C3 1.327(5)
N1 C2 1.379(4)
N1 C4 1.501(5)
N2 C3 1.345(5)
N2 C1 1.403(5)
N2 C8 1.514(5)
C1 C2 1.384(4)
C4 C7 1.459(8)
C4 C5 1.462(7)
C4 C6 1.498(10)
C8 C9 1.444(8)
C8 C11 1.463(8)
C8 C10 1.486(8)
C12 O1 1.139(5)
C13 C14 1.514(7)
C13 C15 1.529(6)
C13 C16 1.539(6)
C17 C18 1.521(7)
C17 C19 1.529(7)
C17 C20 1.532(7)
C21 C23 1.518(7)
C21 C22 1.526(7)
C21 C24 1.532(6)
C25 C27 1.513(9)
C25 C28 1.531(7)
C25 C26 1.533(7)
C29 C31 1.530(7)
C29 C30 1.534(8)
C29 C32 1.553(8)
C33 C35 1.497(9)
C33 C34 1.522(7)
C33 C36 1.567(9)
